data_4330055
loop_
_publ_author_name
'Helmut Degenbeck'
'Anne-Sophie Felten'
'Eduardo C. Escudero-Ad\'an'
'Jordi Benet-Buchholz'
'Lorenzo Di Bari'
'Gennaro Pescitelli'
'Anton Vidal-Ferran'

_publ_section_title
;
 New Chiral Zinc Complexes: Synthesis, Structure, and Induction of Axial
 Chirality
;
_journal_name_full 'Inorganic Chemistry'
_journal_page_first 8643
_journal_page_last 8645
_journal_paper_doi 10.1021/ic300915p
_journal_volume 51
_journal_year 2012
_chemical_absolute_configuration ad
_chemical_formula_sum 'C28.5 H39 Cl N2 O6 Zn'
_chemical_formula_weight 606.44
_chemical_name_systematic
; 
 ? 
;
_space_group_IT_number 20
_symmetry_cell_setting orthorhombic
_symmetry_space_group_name_Hall 'C 2c 2'
_symmetry_space_group_name_H-M 'C 2 2 21'
_atom_sites_solution_hydrogens geom
_atom_sites_solution_primary direct
_atom_sites_solution_secondary difmap
_audit_creation_method SHELXL-97
_cell_angle_alpha 90.00
_cell_angle_beta 90.00
_cell_angle_gamma 90.00
_cell_formula_units_Z 8
_cell_length_a 13.3467(5)
_cell_length_b 29.9015(11)
_cell_length_c 14.6339(6)
_cell_measurement_reflns_used 5857
_cell_measurement_temperature 100(2)
_cell_measurement_theta_max 25.10
_cell_measurement_theta_min 2.17
_cell_volume 5840.2(4)
_computing_cell_refinement 'Bruker APEX2 v2009.1-0'
_computing_data_collection 'Bruker APEX2 v2009.1-0'
_computing_data_reduction 'Bruker SAINT V7.60A'
_computing_molecular_graphics 'Bruker SHELXTL'
_computing_publication_material 'Bruker SHELXTL'
_computing_structure_refinement 'SHELXS-97 (Sheldrick, 2008)'
_computing_structure_solution 'SHELXS-97 (Sheldrick, 2008)'
_diffrn_ambient_temperature 100(2)
_diffrn_detector_area_resol_mean 512
_diffrn_detector_type '4K CCD area detector APEX II'
_diffrn_measured_fraction_theta_full 0.968
_diffrn_measured_fraction_theta_max 0.968
_diffrn_measurement_device_type 'Kappa 4-axis goniometer bruker-nonius'
_diffrn_measurement_method
;
 Fullsphere data collection, phi and omega scans
;
_diffrn_measurement_specimen_support 'magnetic support whith 10 micron nylon fiber cryoloop'
_diffrn_radiation_monochromator 'Multilayer Montel 200 mirrors'
_diffrn_radiation_type MoK\a
_diffrn_radiation_wavelength 0.71073
_diffrn_reflns_av_R_equivalents 0.0707
_diffrn_reflns_av_sigmaI/netI 0.0713
_diffrn_reflns_limit_h_max 18
_diffrn_reflns_limit_h_min -16
_diffrn_reflns_limit_k_max 41
_diffrn_reflns_limit_k_min -41
_diffrn_reflns_limit_l_max 20
_diffrn_reflns_limit_l_min -20
_diffrn_reflns_number 28332
_diffrn_reflns_theta_full 29.62
_diffrn_reflns_theta_max 29.62
_diffrn_reflns_theta_min 1.36
_diffrn_source 'rotating anode x-ray tube'
_diffrn_source_current 70
_diffrn_source_power 50
_diffrn_source_size '3 mm x 0.3 mm fine focus'
_diffrn_source_type 'Bruker-Nonius FR 591'
_exptl_absorpt_coefficient_mu 0.976
_exptl_absorpt_correction_T_max 0.98
_exptl_absorpt_correction_T_min 0.81
_exptl_absorpt_correction_type empirical
_exptl_absorpt_process_details
; 
 SADABS Version 2008/1 Bruker-Nonius
 Blessing, Acta Cryst. (1995) A51 33-38
;
_exptl_crystal_colour colourless
_exptl_crystal_density_diffrn 1.379
_exptl_crystal_description plate
_exptl_crystal_F_000 2552
_exptl_crystal_size_max 0.20
_exptl_crystal_size_mid 0.10
_exptl_crystal_size_min 0.10
_refine_diff_density_max 0.768
_refine_diff_density_min -0.412
_refine_diff_density_rms 0.072
_refine_ls_abs_structure_details 'Flack H D (1983), Acta Cryst. A39, 876-881'
_refine_ls_abs_structure_Flack 0.005(10)
_refine_ls_extinction_method none
_refine_ls_goodness_of_fit_ref 1.013
_refine_ls_hydrogen_treatment noref
_refine_ls_matrix_type full
_refine_ls_number_parameters 362
_refine_ls_number_reflns 7808
_refine_ls_number_restraints 0
_refine_ls_restrained_S_all 1.013
_refine_ls_R_factor_all 0.0685
_refine_ls_R_factor_gt 0.0433
_refine_ls_shift/su_max 0.001
_refine_ls_shift/su_mean 0.000
_refine_ls_structure_factor_coef Fsqd
_refine_ls_weighting_details 'calc w=1/[\s^2^(Fo^2^)+(0.0502P)^2^+0.0000P] where P=(Fo^2^+2Fc^2^)/3'
_refine_ls_weighting_scheme calc
_refine_ls_wR_factor_gt 0.0933
_refine_ls_wR_factor_ref 0.1031
_reflns_number_gt 6065
_reflns_number_total 7808
_reflns_threshold_expression >2sigma(I)
_cod_data_source_file ic300915p_si_002_1.cif
_cod_data_source_block 4a_hd289_0m
_cod_original_formula_sum 'C28.50 H39 Cl N2 O6 Zn'
_cod_database_code 4330055

loop_
_symmetry_equiv_pos_as_xyz
'x, y, z'
'-x, -y, z+1/2'
'x, -y, -z'
'-x, y, -z+1/2'
'x+1/2, y+1/2, z'
'-x+1/2, -y+1/2, z+1/2'
'x+1/2, -y+1/2, -z'
'-x+1/2, y+1/2, -z+1/2'

loop_
_atom_site_label
_atom_site_type_symbol
_atom_site_fract_x
_atom_site_fract_y
_atom_site_fract_z
_atom_site_U_iso_or_equiv
_atom_site_adp_type
_atom_site_occupancy
_atom_site_symmetry_multiplicity
_atom_site_calc_flag
_atom_site_refinement_flags
C1 C -0.3479(3) -0.09481(10) -0.5558(2) 0.0381(9) Uani 1 1 d .
H1 H -0.4070 -0.0810 -0.5870 0.046 Uiso 1 1 calc R
N1 N -0.2658(2) -0.10063(8) -0.62411(18) 0.0295(6) Uani 1 1 d .
H1N H -0.214(3) -0.1093(10) -0.593(2) 0.022(8) Uiso 1 1 d .
O1 O -0.21590(16) -0.18712(6) -0.76145(13) 0.0222(4) Uani 1 1 d .
Zn1 Zn -0.31884(3) -0.150700(10) -0.70752(2) 0.02164(8) Uani 1 1 d .
C2 C -0.3177(4) -0.06536(11) -0.4758(2) 0.0558(12) Uani 1 1 d .
H2A H -0.3008 -0.0351 -0.4987 0.067 Uiso 1 1 calc R
H2B H -0.2571 -0.0780 -0.4466 0.067 Uiso 1 1 calc R
N2 N -0.4061(2) -0.17088(9) -0.59918(17) 0.0271(6) Uani 1 1 d .
H2N H -0.454(4) -0.1615(15) -0.620(3) 0.069(17) Uiso 1 1 d .
O2 O -0.39624(16) -0.13025(6) -0.81028(13) 0.0222(4) Uani 1 1 d .
C3 C -0.4008(5) -0.06155(15) -0.4047(3) 0.0747(18) Uani 1 1 d .
H3A H -0.3774 -0.0429 -0.3531 0.090 Uiso 1 1 calc R
H3B H -0.4599 -0.0468 -0.4323 0.090 Uiso 1 1 calc R
O3 O -0.37288(16) -0.35158(6) -0.99851(14) 0.0272(4) Uani 1 1 d .
C4 C -0.4303(4) -0.10751(15) -0.3697(2) 0.0566(12) Uani 1 1 d .
H4A H -0.4872 -0.1045 -0.3268 0.068 Uiso 1 1 calc R
H4B H -0.3733 -0.1207 -0.3358 0.068 Uiso 1 1 calc R
O4 O -0.45045(17) -0.29258(6) -1.06258(14) 0.0270(5) Uani 1 1 d .
C5 C -0.4601(3) -0.13876(15) -0.4474(2) 0.0491(11) Uani 1 1 d .
H5A H -0.5229 -0.1279 -0.4756 0.059 Uiso 1 1 calc R
H5B H -0.4727 -0.1690 -0.4226 0.059 Uiso 1 1 calc R
O5 O -0.1623(2) -0.11790(9) -1.18516(16) 0.0512(8) Uani 1 1 d .
C6 C -0.3778(3) -0.14135(10) -0.5206(2) 0.0301(7) Uani 1 1 d .
H6 H -0.3173 -0.1548 -0.4911 0.036 Uiso 1 1 calc R
O6 O -0.2084(2) -0.04632(9) -1.16940(17) 0.0549(8) Uani 1 1 d .
C7 C -0.2351(3) -0.05894(10) -0.6717(3) 0.0430(10) Uani 1 1 d .
H7A H -0.2135 -0.0365 -0.6260 0.052 Uiso 1 1 calc R
H7B H -0.2932 -0.0465 -0.7052 0.052 Uiso 1 1 calc R
C8 C -0.1512(3) -0.06732(12) -0.7375(3) 0.0478(10) Uani 1 1 d .
H8A H -0.1713 -0.0905 -0.7811 0.072 Uiso 1 1 calc R
H8B H -0.0918 -0.0773 -0.7039 0.072 Uiso 1 1 calc R
H8C H -0.1358 -0.0397 -0.7705 0.072 Uiso 1 1 calc R
C9 C -0.3995(3) -0.21919(10) -0.5724(2) 0.0288(7) Uani 1 1 d .
H9A H -0.4405 -0.2244 -0.5171 0.035 Uiso 1 1 calc R
H9B H -0.3291 -0.2267 -0.5576 0.035 Uiso 1 1 calc R
C10 C -0.4362(3) -0.24953(11) -0.6494(2) 0.0327(7) Uani 1 1 d .
H10A H -0.3940 -0.2452 -0.7034 0.049 Uiso 1 1 calc R
H10B H -0.5057 -0.2420 -0.6644 0.049 Uiso 1 1 calc R
H10C H -0.4324 -0.2808 -0.6296 0.049 Uiso 1 1 calc R
C11 C -0.2495(2) -0.21562(8) -0.82463(19) 0.0211(6) Uani 1 1 d .
C12 C -0.2379(2) -0.26247(8) -0.80901(19) 0.0232(6) Uani 1 1 d .
C13 C -0.2818(2) -0.29232(9) -0.8690(2) 0.0227(6) Uani 1 1 d .
H13 H -0.2758 -0.3235 -0.8575 0.027 Uiso 1 1 calc R
C14 C -0.3345(2) -0.27808(8) -0.94584(18) 0.0207(6) Uani 1 1 d .
C15 C -0.3371(2) -0.23216(8) -0.96534(19) 0.0214(6) Uani 1 1 d .
H15 H -0.3692 -0.2221 -1.0195 0.026 Uiso 1 1 calc R
C16 C -0.2938(2) -0.20117(8) -0.90743(18) 0.0203(6) Uani 1 1 d .
C17 C -0.2935(2) -0.15283(9) -0.93608(17) 0.0215(5) Uani 1 1 d .
C18 C -0.3457(2) -0.11987(8) -0.88558(18) 0.0190(6) Uani 1 1 d .
C19 C -0.3489(2) -0.07528(9) -0.9201(2) 0.0236(6) Uani 1 1 d .
C20 C -0.3023(3) -0.06586(9) -1.0019(2) 0.0289(7) Uani 1 1 d .
H20 H -0.3048 -0.0361 -1.0247 0.035 Uiso 1 1 calc R
C21 C -0.2519(3) -0.09805(10) -1.0521(2) 0.0285(7) Uani 1 1 d .
C22 C -0.2476(2) -0.14164(9) -1.0181(2) 0.0262(6) Uani 1 1 d .
H22 H -0.2127 -0.1640 -1.0515 0.031 Uiso 1 1 calc R
C23 C -0.1815(3) -0.27795(9) -0.72503(19) 0.0292(6) Uani 1 1 d .
H23A H -0.1836 -0.3107 -0.7215 0.044 Uiso 1 1 calc R
H23B H -0.2126 -0.2652 -0.6703 0.044 Uiso 1 1 calc R
H23C H -0.1116 -0.2680 -0.7289 0.044 Uiso 1 1 calc R
C24 C -0.4058(3) -0.03936(9) -0.8686(2) 0.0303(7) Uani 1 1 d .
H24A H -0.4531 -0.0246 -0.9101 0.046 Uiso 1 1 calc R
H24B H -0.3585 -0.0172 -0.8446 0.046 Uiso 1 1 calc R
H24C H -0.4427 -0.0530 -0.8178 0.046 Uiso 1 1 calc R
C25 C -0.3860(2) -0.31108(9) -1.0035(2) 0.0237(6) Uani 1 1 d .
C26 C -0.5001(3) -0.32321(11) -1.1237(2) 0.0349(7) Uani 1 1 d .
H26A H -0.5313 -0.3473 -1.0883 0.052 Uiso 1 1 calc R
H26B H -0.4511 -0.3360 -1.1662 0.052 Uiso 1 1 calc R
H26C H -0.5518 -0.3072 -1.1583 0.052 Uiso 1 1 calc R
C27 C -0.2072(3) -0.08394(14) -1.1398(2) 0.0456(10) Uani 1 1 d .
C28 C -0.1248(5) -0.1013(2) -1.2737(3) 0.0853(19) Uani 1 1 d .
H28A H -0.1181 -0.0687 -1.2712 0.128 Uiso 1 1 calc R
H28B H -0.1720 -0.1094 -1.3222 0.128 Uiso 1 1 calc R
H28C H -0.0593 -0.1147 -1.2865 0.128 Uiso 1 1 calc R
C1S C 0.0635(4) 0.0000 -0.5000 0.0461(13) Uani 1 2 d S
H1S1 H 0.1072 0.0019 -0.4455 0.055 Uiso 0.50 1 calc PR
H1S2 H 0.1072 -0.0019 -0.5545 0.055 Uiso 0.50 1 calc PR
Cl1S Cl -0.01016(9) -0.04917(4) -0.49270(8) 0.0600(3) Uani 1 1 d .

loop_
_atom_site_aniso_label
_atom_site_aniso_U_11
_atom_site_aniso_U_22
_atom_site_aniso_U_33
_atom_site_aniso_U_23
_atom_site_aniso_U_13
_atom_site_aniso_U_12
C1 0.052(3) 0.0305(14) 0.0312(17) -0.0021(12) -0.0006(15) 0.0215(15)
N1 0.0374(19) 0.0247(12) 0.0266(14) 0.0017(10) -0.0058(12) 0.0063(11)
O1 0.0171(12) 0.0255(8) 0.0239(10) -0.0040(7) -0.0006(8) 0.0022(7)
Zn1 0.02227(17) 0.02295(12) 0.01971(14) 0.00102(12) 0.00237(13) 0.00368(14)
C2 0.100(4) 0.0310(15) 0.0367(19) -0.0102(13) -0.002(2) 0.020(2)
N2 0.0209(17) 0.0387(13) 0.0217(13) 0.0019(10) 0.0014(10) 0.0063(11)
O2 0.0204(13) 0.0241(8) 0.0220(11) 0.0055(7) 0.0050(8) 0.0022(8)
C3 0.119(5) 0.065(3) 0.040(2) -0.018(2) -0.001(3) 0.055(3)
O3 0.0265(13) 0.0246(9) 0.0306(10) -0.0051(9) 0.0007(8) 0.0021(9)
C4 0.054(3) 0.091(3) 0.0244(19) -0.0094(18) 0.0040(17) 0.032(2)
O4 0.0215(13) 0.0331(10) 0.0265(11) -0.0050(8) -0.0038(9) 0.0019(8)
C5 0.030(2) 0.092(3) 0.0259(18) -0.0013(17) 0.0031(14) 0.0225(19)
O5 0.053(2) 0.0746(16) 0.0264(12) -0.0079(11) 0.0159(11) -0.0303(14)
C6 0.0260(19) 0.0427(17) 0.0216(15) 0.0010(12) 0.0015(11) 0.0142(13)
O6 0.066(2) 0.0660(16) 0.0327(14) 0.0200(12) 0.0091(13) -0.0204(15)
C7 0.063(3) 0.0250(14) 0.041(2) 0.0027(13) -0.0142(18) -0.0026(15)
C8 0.049(3) 0.0476(18) 0.047(2) 0.0136(16) -0.0112(18) -0.0161(17)
C9 0.0227(19) 0.0393(16) 0.0243(15) 0.0073(12) -0.0011(12) -0.0018(13)
C10 0.0216(19) 0.0491(18) 0.0273(16) 0.0006(13) 0.0021(12) -0.0075(14)
C11 0.0131(16) 0.0245(12) 0.0256(14) -0.0043(10) 0.0030(10) 0.0026(10)
C12 0.0209(18) 0.0262(12) 0.0224(15) 0.0007(10) 0.0004(10) 0.0039(11)
C13 0.0186(16) 0.0229(12) 0.0265(15) -0.0016(10) 0.0012(11) 0.0070(10)
C14 0.0163(17) 0.0250(11) 0.0209(13) -0.0042(9) 0.0017(10) 0.0041(11)
C15 0.0152(18) 0.0263(12) 0.0227(13) -0.0014(10) 0.0019(10) 0.0042(11)
C16 0.0150(17) 0.0233(12) 0.0226(14) -0.0014(9) 0.0050(10) 0.0023(10)
C17 0.0185(16) 0.0245(11) 0.0215(12) 0.0032(11) 0.0007(9) -0.0010(11)
C18 0.0155(16) 0.0230(11) 0.0186(12) 0.0028(10) 0.0009(10) -0.0002(10)
C19 0.0211(18) 0.0218(12) 0.0277(15) 0.0039(11) -0.0015(11) -0.0019(11)
C20 0.031(2) 0.0286(13) 0.0267(15) 0.0105(11) -0.0038(13) -0.0090(12)
C21 0.0261(19) 0.0385(15) 0.0210(15) 0.0047(12) 0.0008(12) -0.0096(13)
C22 0.0203(17) 0.0358(15) 0.0225(14) -0.0016(11) 0.0010(11) -0.0024(12)
C23 0.0309(19) 0.0279(12) 0.0288(15) -0.0006(10) -0.0063(14) 0.0099(13)
C24 0.034(2) 0.0214(13) 0.0354(18) 0.0058(12) 0.0002(14) 0.0036(12)
C25 0.0177(17) 0.0299(13) 0.0236(15) -0.0041(11) 0.0022(11) 0.0020(11)
C26 0.026(2) 0.0436(17) 0.0356(18) -0.0135(14) -0.0069(14) -0.0025(14)
C27 0.035(3) 0.079(3) 0.0233(17) 0.0026(16) 0.0001(14) -0.0255(19)
C28 0.074(4) 0.135(5) 0.047(3) -0.017(3) 0.022(2) -0.052(4)
C1S 0.031(3) 0.050(3) 0.057(4) 0.009(2) 0.000 0.000
Cl1S 0.0487(7) 0.0632(6) 0.0680(7) 0.0142(5) -0.0097(5) -0.0207(5)

loop_
_atom_type_symbol
_atom_type_description
_atom_type_scat_dispersion_real
_atom_type_scat_dispersion_imag
_atom_type_scat_source
C C 0.0033 0.0016 'International Tables Vol C Tables 4.2.6.8 and 6.1.1.4'
H H 0.0000 0.0000 'International Tables Vol C Tables 4.2.6.8 and 6.1.1.4'
N N 0.0061 0.0033 'International Tables Vol C Tables 4.2.6.8 and 6.1.1.4'
O O 0.0106 0.0060 'International Tables Vol C Tables 4.2.6.8 and 6.1.1.4'
Zn Zn 0.2839 1.4301 'International Tables Vol C Tables 4.2.6.8 and 6.1.1.4'
Cl Cl 0.1484 0.1585 'International Tables Vol C Tables 4.2.6.8 and 6.1.1.4'

loop_
_geom_angle_atom_site_label_1
_geom_angle_atom_site_label_2
_geom_angle_atom_site_label_3
_geom_angle
_geom_angle_site_symmetry_1
N1 C1 C2 112.9(4) .
N1 C1 C6 108.0(2) .
C2 C1 C6 109.6(3) .
C7 N1 C1 114.7(3) .
C7 N1 Zn1 115.3(2) .
C1 N1 Zn1 103.2(2) .
C11 O1 Zn1 113.95(18) .
O1 Zn1 O2 104.06(8) .
O1 Zn1 N1 114.19(11) .
O2 Zn1 N1 114.66(9) .
O1 Zn1 N2 123.69(10) .
O2 Zn1 N2 113.04(11) .
N1 Zn1 N2 87.20(11) .
C1 C2 C3 112.1(5) .
C6 N2 C9 110.6(2) .
C6 N2 Zn1 106.0(2) .
C9 N2 Zn1 116.7(2) .
C18 O2 Zn1 116.75(19) .
C4 C3 C2 110.6(3) .
C3 C4 C5 111.8(3) .
C25 O4 C26 115.7(2) .
C4 C5 C6 111.4(4) .
C27 O5 C28 109.2(3) .
N2 C6 C5 112.6(3) .
N2 C6 C1 110.0(2) .
C5 C6 C1 112.0(3) .
N1 C7 C8 111.5(3) .
N2 C9 C10 111.2(2) .
O1 C11 C16 122.6(2) .
O1 C11 C12 118.6(2) .
C16 C11 C12 118.8(2) .
C13 C12 C11 119.1(3) .
C13 C12 C23 121.9(2) .
C11 C12 C23 118.9(2) .
C12 C13 C14 122.0(2) .
C13 C14 C15 118.4(2) .
C13 C14 C25 119.6(2) .
C15 C14 C25 122.0(3) .
C16 C15 C14 121.4(3) .
C15 C16 C11 119.7(2) .
C15 C16 C17 118.3(2) .
C11 C16 C17 122.0(2) .
C22 C17 C18 120.1(2) .
C22 C17 C16 118.2(2) .
C18 C17 C16 121.5(2) .
O2 C18 C17 121.4(2) .
O2 C18 C19 119.8(2) .
C17 C18 C19 118.7(2) .
C20 C19 C18 119.0(3) .
C20 C19 C24 120.9(2) .
C18 C19 C24 120.1(3) .
C19 C20 C21 122.5(2) .
C20 C21 C22 118.7(3) .
C20 C21 C27 117.3(3) .
C22 C21 C27 124.0(3) .
C17 C22 C21 121.0(3) .
O3 C25 O4 122.6(3) .
O3 C25 C14 124.2(3) .
O4 C25 C14 113.2(2) .
O6 C27 O5 122.0(3) .
O6 C27 C21 125.0(4) .
O5 C27 C21 113.0(3) .
Cl1S C1S Cl1S 112.6(3) 3_554

loop_
_geom_bond_atom_site_label_1
_geom_bond_atom_site_label_2
_geom_bond_distance
_geom_bond_site_symmetry_2
C1 N1 1.494(5) .
C1 C2 1.519(5) .
C1 C6 1.537(4) .
N1 C7 1.486(4) .
N1 Zn1 2.057(3) .
O1 C11 1.335(3) .
O1 Zn1 1.9226(19) .
Zn1 O2 1.924(2) .
Zn1 N2 2.058(3) .
C2 C3 1.524(7) .
N2 C6 1.499(4) .
N2 C9 1.499(4) .
O2 C18 1.328(3) .
C3 C4 1.519(7) .
O3 C25 1.226(3) .
C4 C5 1.524(6) .
O4 C25 1.339(4) .
O4 C26 1.442(4) .
C5 C6 1.535(5) .
O5 C27 1.353(5) .
O5 C28 1.475(5) .
O6 C27 1.206(5) .
C7 C8 1.497(6) .
C9 C10 1.526(4) .
C11 C16 1.416(4) .
C11 C12 1.428(4) .
C12 C13 1.383(4) .
C12 C23 1.514(4) .
C13 C14 1.393(4) .
C14 C15 1.403(4) .
C14 C25 1.469(4) .
C15 C16 1.382(4) .
C16 C17 1.505(4) .
C17 C22 1.389(4) .
C17 C18 1.415(4) .
C18 C19 1.426(4) .
C19 C20 1.379(4) .
C19 C24 1.516(4) .
C20 C21 1.385(4) .
C21 C22 1.396(4) .
C21 C27 1.477(4) .
C1S Cl1S 1.772(3) 3_554
C1S Cl1S 1.772(3) .

loop_
_geom_torsion_atom_site_label_1
_geom_torsion_atom_site_label_2
_geom_torsion_atom_site_label_3
_geom_torsion_atom_site_label_4
_geom_torsion
C2 C1 N1 C7 -64.5(4)
C6 C1 N1 C7 174.2(3)
C2 C1 N1 Zn1 169.3(2)
C6 C1 N1 Zn1 47.9(3)
C11 O1 Zn1 O2 -45.87(19)
C11 O1 Zn1 N1 -171.60(17)
C11 O1 Zn1 N2 84.8(2)
C7 N1 Zn1 O1 83.8(3)
C1 N1 Zn1 O1 -150.30(17)
C7 N1 Zn1 O2 -36.2(3)
C1 N1 Zn1 O2 89.76(19)
C7 N1 Zn1 N2 -150.3(3)
C1 N1 Zn1 N2 -24.37(19)
N1 C1 C2 C3 -177.4(3)
C6 C1 C2 C3 -56.9(4)
O1 Zn1 N2 C6 113.25(19)
O2 Zn1 N2 C6 -119.83(19)
N1 Zn1 N2 C6 -4.2(2)
O1 Zn1 N2 C9 -10.5(3)
O2 Zn1 N2 C9 116.4(2)
N1 Zn1 N2 C9 -127.9(2)
O1 Zn1 O2 C18 -38.27(19)
N1 Zn1 O2 C18 87.2(2)
N2 Zn1 O2 C18 -174.98(18)
C1 C2 C3 C4 57.5(5)
C2 C3 C4 C5 -55.2(5)
C3 C4 C5 C6 53.8(5)
C9 N2 C6 C5 -74.8(3)
Zn1 N2 C6 C5 157.7(2)
C9 N2 C6 C1 159.6(3)
Zn1 N2 C6 C1 32.1(3)
C4 C5 C6 N2 -178.4(3)
C4 C5 C6 C1 -53.9(4)
N1 C1 C6 N2 -55.7(3)
C2 C1 C6 N2 -179.1(3)
N1 C1 C6 C5 178.2(3)
C2 C1 C6 C5 54.9(4)
C1 N1 C7 C8 178.8(3)
Zn1 N1 C7 C8 -61.4(4)
C6 N2 C9 C10 175.4(3)
Zn1 N2 C9 C10 -63.3(3)
Zn1 O1 C11 C16 63.9(3)
Zn1 O1 C11 C12 -117.7(2)
O1 C11 C12 C13 173.1(3)
C16 C11 C12 C13 -8.5(4)
O1 C11 C12 C23 -4.4(4)
C16 C11 C12 C23 174.0(3)
C11 C12 C13 C14 2.0(5)
C23 C12 C13 C14 179.4(3)
C12 C13 C14 C15 4.2(5)
C12 C13 C14 C25 -175.5(3)
C13 C14 C15 C16 -3.9(4)
C25 C14 C15 C16 175.8(3)
C14 C15 C16 C11 -2.7(4)
C14 C15 C16 C17 176.0(3)
O1 C11 C16 C15 -172.8(3)
C12 C11 C16 C15 8.8(4)
O1 C11 C16 C17 8.6(4)
C12 C11 C16 C17 -169.8(3)
C15 C16 C17 C22 -58.3(4)
C11 C16 C17 C22 120.4(3)
C15 C16 C17 C18 116.4(3)
C11 C16 C17 C18 -65.0(4)
Zn1 O2 C18 C17 65.9(3)
Zn1 O2 C18 C19 -118.2(2)
C22 C17 C18 O2 175.3(3)
C16 C17 C18 O2 0.7(4)
C22 C17 C18 C19 -0.7(4)
C16 C17 C18 C19 -175.3(3)
O2 C18 C19 C20 -175.2(3)
C17 C18 C19 C20 0.8(4)
O2 C18 C19 C24 2.8(4)
C17 C18 C19 C24 178.9(3)
C18 C19 C20 C21 -0.2(5)
C24 C19 C20 C21 -178.2(3)
C19 C20 C21 C22 -0.5(5)
C19 C20 C21 C27 178.5(3)
C18 C17 C22 C21 0.0(5)
C16 C17 C22 C21 174.7(3)
C20 C21 C22 C17 0.6(5)
C27 C21 C22 C17 -178.3(3)
C26 O4 C25 O3 -3.1(4)
C26 O4 C25 C14 177.5(3)
C13 C14 C25 O3 -12.8(5)
C15 C14 C25 O3 167.5(3)
C13 C14 C25 O4 166.6(3)
C15 C14 C25 O4 -13.1(4)
C28 O5 C27 O6 -3.7(5)
C28 O5 C27 C21 177.0(4)
C20 C21 C27 O6 2.6(6)
C22 C21 C27 O6 -178.4(4)
C20 C21 C27 O5 -178.1(3)
C22 C21 C27 O5 0.9(5)
